data_4085046
loop_
_publ_author_name
'Vivancos, \'Angela'
'Hern\'andez, Yohar A.'
'Paneque, Margarita'
'Poveda, Manuel L.'
'Salazar, Ver\'onica'
'\'Alvarez, Eleuterio'

_publ_section_title
;
 Formation of \b-Metallanaphthalenes by the Coupling of a
 Benzo-Iridacyclopentadiene with Olefins
;
_journal_issue 1
_journal_name_full Organometallics
_journal_page_first 177
_journal_paper_doi 10.1021/om5010435
_journal_volume 34
_journal_year 2015
_chemical_formula_moiety 'C35 H42 B Ir N6 O9'
_chemical_formula_sum 'C35 H42 B Ir N6 O9'
_chemical_formula_weight 893.76
_chemical_name_systematic
; 
 ? 
;
_space_group_IT_number 19
_symmetry_cell_setting orthorhombic
_symmetry_space_group_name_Hall 'P 2ac 2ab'
_symmetry_space_group_name_H-M 'P 21 21 21'
_atom_sites_solution_hydrogens geom
_atom_sites_solution_primary direct
_atom_sites_solution_secondary difmap
_audit_creation_method SHELXL-97
_cell_angle_alpha 90.00
_cell_angle_beta 90.00
_cell_angle_gamma 90.00
_cell_formula_units_Z 4
_cell_length_a 11.0403(6)
_cell_length_b 11.2173(6)
_cell_length_c 30.0051(16)
_cell_measurement_reflns_used 9764
_cell_measurement_temperature 213(2)
_cell_measurement_theta_max 28.93
_cell_measurement_theta_min 2.29
_cell_volume 3715.9(3)
_computing_cell_refinement 'APEX2 Software Suite (Bruker, 2007)'
_computing_data_collection 'APEX2 Software Suite (Bruker, 2007)'
_computing_data_reduction 'APEX2 Software Suite (Bruker, 2007)'
_computing_molecular_graphics 'SHELXTL (Sheldrick, 2008)'
_computing_publication_material 'SHELXTL and publCIF (Westrip, 2010)'
_computing_structure_refinement 'SHELXL97 (Sheldrick, 2008)'
_computing_structure_solution 'SIR2002 (Burla et al., 2003)'
_diffrn_ambient_temperature 213(2)
_diffrn_detector_area_resol_mean 8.26
_diffrn_measured_fraction_theta_full 0.999
_diffrn_measured_fraction_theta_max 0.999
_diffrn_measurement_device_type
;
 Bruker-Nonius X8kappa APEX II CCD area detector
;
_diffrn_measurement_method 'phi and omega scans with narrow frames'
_diffrn_radiation_monochromator graphite
_diffrn_radiation_source 'fine-focus sealed tube'
_diffrn_radiation_type MoK\a
_diffrn_radiation_wavelength 0.71073
_diffrn_reflns_av_R_equivalents 0.0379
_diffrn_reflns_av_sigmaI/netI 0.0231
_diffrn_reflns_limit_h_max 13
_diffrn_reflns_limit_h_min -13
_diffrn_reflns_limit_k_max 13
_diffrn_reflns_limit_k_min -13
_diffrn_reflns_limit_l_max 36
_diffrn_reflns_limit_l_min -35
_diffrn_reflns_number 72029
_diffrn_reflns_theta_full 25.25
_diffrn_reflns_theta_max 25.25
_diffrn_reflns_theta_min 1.94
_diffrn_standards_decay_% 0
_exptl_absorpt_coefficient_mu 3.654
_exptl_absorpt_correction_T_max 0.5085
_exptl_absorpt_correction_T_min 0.1928
_exptl_absorpt_correction_type multi-scan
_exptl_absorpt_process_details
;
program SADABS, Bruker (2001).
;
_exptl_crystal_colour brown
_exptl_crystal_density_diffrn 1.598
_exptl_crystal_density_method 'not measured'
_exptl_crystal_description plate
_exptl_crystal_F_000 1792
_exptl_crystal_size_max 0.50
_exptl_crystal_size_mid 0.40
_exptl_crystal_size_min 0.20
_refine_diff_density_max 0.828
_refine_diff_density_min -0.709
_refine_diff_density_rms 0.078
_refine_ls_abs_structure_details 'Flack H D (1983), Acta Cryst. A39, 876-881'
_refine_ls_abs_structure_Flack 0.020(8)
_refine_ls_extinction_method none
_refine_ls_goodness_of_fit_ref 1.058
_refine_ls_hydrogen_treatment mixed
_refine_ls_matrix_type full
_refine_ls_number_parameters 482
_refine_ls_number_reflns 6714
_refine_ls_number_restraints 0
_refine_ls_restrained_S_all 1.137
_refine_ls_R_factor_all 0.0269
_refine_ls_R_factor_gt 0.0262
_refine_ls_shift/su_max 0.003
_refine_ls_shift/su_mean 0.000
_refine_ls_structure_factor_coef Fsqd
_refine_ls_weighting_details 'calc w=1/[\s^2^(Fo^2^)+(0.0228P)^2^+9.0966P] where P=(Fo^2^+2Fc^2^)/3'
_refine_ls_weighting_scheme calc
_refine_ls_wR_factor_gt 0.0639
_refine_ls_wR_factor_ref 0.0642
_reflns_number_gt 6576
_reflns_number_total 6714
_reflns_threshold_expression >2sigma(I)
_cod_data_source_file om5010435_si_002.cif
_cod_data_source_block 3-H,CH2OPh
_cod_depositor_comments
;
The following automatic conversions were performed:

'_symmetry_cell_setting' value 'Orthorhombic' changed to
'orthorhombic' according to
/home/saulius/struct/COD-crude-data--automatic-downloads/rss-feeds/ACS/lib/dictionaries/cif_core.dic
dictionary named 'cif_core.dic' version 2.4.2 from 2011-04-26.

Automatic conversion script
Id: cif_fix_values 2935 2014-11-11 08:27:57Z andrius 

 Adding full bibliography for 4085045--4085053.cif.
;
_cod_database_code 4085046

loop_
_symmetry_equiv_pos_as_xyz
'x, y, z'
'-x+1/2, -y, z+1/2'
'-x, y+1/2, -z+1/2'
'x+1/2, -y+1/2, -z'

loop_
_atom_site_label
_atom_site_type_symbol
_atom_site_fract_x
_atom_site_fract_y
_atom_site_fract_z
_atom_site_U_iso_or_equiv
_atom_site_adp_type
_atom_site_occupancy
_atom_site_symmetry_multiplicity
_atom_site_calc_flag
_atom_site_refinement_flags
Ir1 Ir 0.456790(17) 0.792378(17) 0.893648(7) 0.03064(6) Uani 1 1 d D
H1IR H 0.378(4) 0.774(5) 0.9314(12) 0.037 Uiso 1 1 d D
O1 O 0.6195(6) 1.0070(5) 0.9749(3) 0.0992(18) Uani 1 1 d .
O2 O 0.6818(5) 0.9994(5) 0.9051(3) 0.0942(16) Uani 1 1 d .
O3 O 0.3632(6) 1.1847(6) 0.9819(2) 0.0950(18) Uani 1 1 d .
O4 O 0.5024(5) 1.2105(5) 0.92764(17) 0.0746(13) Uani 1 1 d .
O5 O 0.0935(6) 1.0698(7) 0.9551(2) 0.0975(19) Uani 1 1 d .
O6 O 0.1827(5) 1.2061(6) 0.9115(2) 0.0834(14) Uani 1 1 d .
O7 O 0.0402(5) 1.0168(4) 0.86163(16) 0.0602(12) Uani 1 1 d .
O8 O 0.0550(4) 0.8195(4) 0.86845(14) 0.0505(9) Uani 1 1 d .
O9 O 0.2080(4) 0.8740(4) 0.79520(13) 0.0448(9) Uani 1 1 d .
N1 N 0.5708(4) 0.8172(4) 0.83616(17) 0.0398(9) Uani 1 1 d .
N2 N 0.6440(4) 0.7258(4) 0.82306(16) 0.0387(9) Uani 1 1 d .
N3 N 0.6071(4) 0.7102(5) 0.92601(16) 0.0414(9) Uani 1 1 d .
N4 N 0.6851(4) 0.6438(4) 0.90080(18) 0.0393(9) Uani 1 1 d .
N5 N 0.4306(4) 0.6127(4) 0.87218(15) 0.0332(8) Uani 1 1 d .
N6 N 0.5253(4) 0.5539(4) 0.85206(16) 0.0375(9) Uani 1 1 d .
C1 C 0.5797(5) 0.9033(5) 0.8050(2) 0.0461(11) Uani 1 1 d .
C2 C 0.6573(6) 0.8667(6) 0.7718(2) 0.0506(12) Uani 1 1 d .
H2 H 0.6800 0.9103 0.7463 0.061 Uiso 1 1 calc R
C3 C 0.6953(5) 0.7531(5) 0.7831(2) 0.0435(11) Uani 1 1 d .
C4 C 0.5136(7) 1.0185(6) 0.8086(3) 0.0643(19) Uani 1 1 d .
H4A H 0.4294 1.0032 0.8159 0.096 Uiso 1 1 calc R
H4B H 0.5183 1.0606 0.7805 0.096 Uiso 1 1 calc R
H4C H 0.5500 1.0667 0.8319 0.096 Uiso 1 1 calc R
C5 C 0.7760(7) 0.6696(7) 0.7584(2) 0.0615(18) Uani 1 1 d .
H5A H 0.8566 0.6720 0.7712 0.092 Uiso 1 1 calc R
H5B H 0.7798 0.6932 0.7273 0.092 Uiso 1 1 calc R
H5C H 0.7440 0.5893 0.7605 0.092 Uiso 1 1 calc R
C6 C 0.6400(6) 0.6950(7) 0.9687(2) 0.0501(11) Uani 1 1 d .
C7 C 0.7412(6) 0.6193(7) 0.9707(2) 0.0543(12) Uani 1 1 d .
H7 H 0.7834 0.5948 0.9963 0.065 Uiso 1 1 calc R
C8 C 0.7656(5) 0.5885(6) 0.9272(2) 0.0478(11) Uani 1 1 d .
C9 C 0.5687(7) 0.7439(7) 1.0071(2) 0.0668(19) Uani 1 1 d .
H9A H 0.5306 0.8182 0.9983 0.100 Uiso 1 1 calc R
H9B H 0.6225 0.7582 1.0321 0.100 Uiso 1 1 calc R
H9C H 0.5069 0.6870 1.0157 0.100 Uiso 1 1 calc R
C10 C 0.8623(7) 0.5072(7) 0.9112(3) 0.0649(18) Uani 1 1 d .
H10A H 0.8265 0.4326 0.9015 0.097 Uiso 1 1 calc R
H10B H 0.9191 0.4920 0.9352 0.097 Uiso 1 1 calc R
H10C H 0.9046 0.5440 0.8864 0.097 Uiso 1 1 calc R
C11 C 0.3373(5) 0.5361(5) 0.8747(2) 0.0418(11) Uani 1 1 d .
C12 C 0.3706(6) 0.4297(5) 0.8544(2) 0.0501(12) Uani 1 1 d .
H12 H 0.3219 0.3617 0.8507 0.060 Uiso 1 1 calc R
C13 C 0.4897(6) 0.4435(5) 0.8406(2) 0.0463(12) Uani 1 1 d .
C14 C 0.2225(6) 0.5664(6) 0.8984(3) 0.0584(16) Uani 1 1 d .
H14A H 0.2295 0.5442 0.9296 0.088 Uiso 1 1 calc R
H14B H 0.1557 0.5232 0.8850 0.088 Uiso 1 1 calc R
H14C H 0.2076 0.6514 0.8962 0.088 Uiso 1 1 calc R
C15 C 0.5703(7) 0.3567(6) 0.8179(3) 0.0687(19) Uani 1 1 d .
H15A H 0.6088 0.3947 0.7926 0.103 Uiso 1 1 calc R
H15B H 0.5229 0.2891 0.8078 0.103 Uiso 1 1 calc R
H15C H 0.6319 0.3295 0.8386 0.103 Uiso 1 1 calc R
C16 C 0.4786(6) 0.9557(6) 0.9174(2) 0.0554(13) Uani 1 1 d .
C17 C 0.3895(6) 1.0360(6) 0.9254(2) 0.0539(12) Uani 1 1 d .
C18 C 0.2688(6) 1.0171(6) 0.9113(2) 0.0515(12) Uani 1 1 d .
C19 C 0.2289(5) 0.9296(5) 0.88336(19) 0.0392(10) Uani 1 1 d .
C20 C 0.3109(5) 0.8470(5) 0.86476(19) 0.0337(10) Uani 1 1 d .
C21 C 0.6004(8) 0.9874(8) 0.9356(4) 0.0782(15) Uani 1 1 d .
C22 C 0.7942(11) 1.0348(13) 0.9387(5) 0.126(3) Uani 1 1 d .
H22A H 0.7631 1.0473 0.9686 0.189 Uiso 1 1 calc R
H22B H 0.8326 1.1074 0.9283 0.189 Uiso 1 1 calc R
H22C H 0.8531 0.9707 0.9391 0.189 Uiso 1 1 calc R
C23 C 0.4141(8) 1.1517(7) 0.9489(3) 0.0673(14) Uani 1 1 d .
C24 C 0.5434(11) 1.3231(7) 0.9477(3) 0.098(3) Uani 1 1 d .
H24A H 0.4741 1.3742 0.9530 0.147 Uiso 1 1 calc R
H24B H 0.5992 1.3626 0.9276 0.147 Uiso 1 1 calc R
H24C H 0.5840 1.3066 0.9757 0.147 Uiso 1 1 calc R
C25 C 0.1709(8) 1.1018(8) 0.9280(3) 0.0740(15) Uani 1 1 d .
C26 C 0.0823(10) 1.2787(9) 0.9344(3) 0.107(3) Uani 1 1 d .
H26A H 0.0169 1.2259 0.9431 0.161 Uiso 1 1 calc R
H26B H 0.0517 1.3384 0.9138 0.161 Uiso 1 1 calc R
H26C H 0.1150 1.3178 0.9606 0.161 Uiso 1 1 calc R
C27 C 0.0990(5) 0.9302(6) 0.8692(2) 0.0451(11) Uani 1 1 d .
C28 C -0.0716(5) 0.8099(8) 0.8547(3) 0.0682(19) Uani 1 1 d .
H28A H -0.1231 0.8455 0.8773 0.102 Uiso 1 1 calc R
H28B H -0.0928 0.7265 0.8511 0.102 Uiso 1 1 calc R
H28C H -0.0829 0.8512 0.8266 0.102 Uiso 1 1 calc R
C29 C 0.2812(5) 0.7908(6) 0.82076(18) 0.0384(10) Uani 1 1 d .
H29A H 0.3560 0.7723 0.8046 0.046 Uiso 1 1 calc R
H29B H 0.2365 0.7164 0.8254 0.046 Uiso 1 1 calc R
C30 C 0.1490(6) 0.8303(6) 0.7587(2) 0.0503(12) Uani 1 1 d .
C31 C 0.0596(7) 0.9041(7) 0.7421(2) 0.0635(14) Uani 1 1 d .
H31 H 0.0404 0.9759 0.7566 0.076 Uiso 1 1 calc R
C32 C -0.0017(8) 0.8705(9) 0.7035(3) 0.0779(16) Uani 1 1 d .
H32 H -0.0604 0.9214 0.6912 0.094 Uiso 1 1 calc R
C33 C 0.0228(8) 0.7644(8) 0.6836(3) 0.0823(17) Uani 1 1 d .
H33 H -0.0212 0.7416 0.6582 0.099 Uiso 1 1 calc R
C34 C 0.1111(8) 0.6896(8) 0.7001(2) 0.0740(16) Uani 1 1 d .
H34 H 0.1277 0.6164 0.6862 0.089 Uiso 1 1 calc R
C35 C 0.1754(7) 0.7249(7) 0.7379(2) 0.0615(13) Uani 1 1 d .
H35 H 0.2374 0.6759 0.7491 0.074 Uiso 1 1 calc R
B1 B 0.6507(6) 0.6134(6) 0.8511(2) 0.0399(10) Uani 1 1 d .
H1 H 0.7111 0.5579 0.8383 0.048 Uiso 1 1 calc R

loop_
_atom_site_aniso_label
_atom_site_aniso_U_11
_atom_site_aniso_U_22
_atom_site_aniso_U_33
_atom_site_aniso_U_23
_atom_site_aniso_U_13
_atom_site_aniso_U_12
Ir1 0.02352(9) 0.02966(9) 0.03873(10) -0.00687(9) -0.00272(9) 0.00168(8)
O1 0.093(4) 0.072(3) 0.132(4) -0.022(3) -0.073(3) 0.001(3)
O2 0.058(3) 0.069(3) 0.156(4) -0.026(3) -0.015(3) -0.008(2)
O3 0.087(4) 0.086(4) 0.113(4) -0.067(3) -0.026(3) 0.015(3)
O4 0.105(3) 0.040(2) 0.079(3) -0.017(2) -0.046(2) 0.002(2)
O5 0.075(4) 0.123(4) 0.095(4) -0.055(3) 0.012(3) 0.035(3)
O6 0.072(3) 0.073(3) 0.105(3) -0.040(3) -0.033(2) 0.033(3)
O7 0.038(2) 0.060(2) 0.082(3) -0.013(2) -0.019(3) 0.015(2)
O8 0.0279(18) 0.063(2) 0.061(2) 0.0033(19) -0.0072(18) -0.0042(18)
O9 0.049(2) 0.047(2) 0.0376(18) -0.0032(16) -0.0088(16) -0.0029(18)
N1 0.029(2) 0.0303(19) 0.060(2) 0.0033(16) 0.0068(16) 0.0020(15)
N2 0.0303(19) 0.0350(19) 0.051(2) 0.0021(17) 0.0047(16) 0.0026(16)
N3 0.0284(19) 0.043(2) 0.0530(19) -0.0074(19) -0.0067(16) 0.0045(18)
N4 0.0248(17) 0.0359(19) 0.057(2) 0.0040(18) -0.0029(17) 0.0030(15)
N5 0.0291(19) 0.0320(17) 0.039(2) 0.0006(16) -0.0052(16) -0.0011(15)
N6 0.038(2) 0.0278(17) 0.047(2) -0.0025(16) 0.0010(17) 0.0034(16)
C1 0.039(3) 0.036(2) 0.063(3) 0.011(2) 0.004(2) -0.0006(19)
C2 0.048(3) 0.049(3) 0.056(3) 0.010(2) 0.005(2) -0.005(2)
C3 0.036(2) 0.045(2) 0.050(2) -0.0007(19) 0.005(2) -0.0047(19)
C4 0.064(4) 0.038(3) 0.090(5) 0.021(3) 0.011(4) 0.007(3)
C5 0.060(4) 0.064(4) 0.060(4) -0.013(3) 0.014(3) 0.001(3)
C6 0.039(2) 0.058(3) 0.053(2) 0.001(2) -0.013(2) 0.001(2)
C7 0.041(3) 0.062(3) 0.060(3) 0.009(3) -0.014(2) 0.001(2)
C8 0.032(2) 0.047(3) 0.064(3) 0.014(2) -0.004(2) 0.003(2)
C9 0.065(4) 0.085(5) 0.050(3) -0.013(3) -0.017(3) 0.013(3)
C10 0.051(4) 0.064(4) 0.079(4) 0.021(3) -0.001(3) 0.025(3)
C11 0.038(2) 0.037(2) 0.051(3) 0.007(2) -0.007(2) -0.0084(19)
C12 0.055(3) 0.033(2) 0.062(3) 0.004(2) -0.011(2) -0.010(2)
C13 0.055(3) 0.028(2) 0.056(3) -0.003(2) -0.006(2) 0.0018(19)
C14 0.043(3) 0.064(4) 0.068(4) 0.019(3) 0.011(3) -0.014(3)
C15 0.080(5) 0.036(3) 0.090(5) -0.018(3) -0.004(4) 0.013(3)
C16 0.046(2) 0.040(2) 0.079(3) -0.025(2) -0.018(2) 0.004(2)
C17 0.053(2) 0.046(2) 0.063(3) -0.027(2) -0.022(2) 0.011(2)
C18 0.045(2) 0.057(2) 0.053(3) -0.024(2) -0.014(2) 0.012(2)
C19 0.0274(19) 0.048(2) 0.042(2) -0.0095(18) -0.0042(18) 0.0053(17)
C20 0.0239(19) 0.037(2) 0.040(2) -0.0031(19) -0.0047(17) 0.0003(17)
C21 0.061(2) 0.056(3) 0.117(3) -0.021(3) -0.026(3) 0.001(2)
C22 0.089(4) 0.130(5) 0.159(5) -0.014(4) -0.020(4) -0.015(4)
C23 0.076(3) 0.048(3) 0.078(3) -0.032(2) -0.038(2) 0.013(2)
C24 0.147(7) 0.050(4) 0.097(5) -0.021(4) -0.055(6) -0.014(4)
C25 0.064(3) 0.074(3) 0.084(3) -0.037(3) -0.020(3) 0.025(3)
C26 0.124(7) 0.088(5) 0.110(6) -0.042(5) -0.014(5) 0.062(5)
C27 0.029(2) 0.055(2) 0.052(3) -0.005(2) -0.004(2) 0.0054(19)
C28 0.032(3) 0.083(5) 0.090(5) 0.009(4) -0.011(3) -0.016(3)
C29 0.034(2) 0.042(2) 0.040(2) -0.010(2) -0.0031(18) 0.002(2)
C30 0.051(3) 0.065(3) 0.034(2) 0.0074(19) -0.007(2) -0.022(2)
C31 0.061(3) 0.078(3) 0.052(3) 0.022(2) -0.015(2) -0.025(3)
C32 0.077(3) 0.094(4) 0.062(3) 0.025(3) -0.026(3) -0.030(3)
C33 0.090(4) 0.101(4) 0.056(3) 0.011(3) -0.020(3) -0.038(3)
C34 0.085(4) 0.088(4) 0.049(3) -0.005(3) -0.008(3) -0.036(3)
C35 0.067(3) 0.073(3) 0.044(3) -0.006(2) -0.006(2) -0.029(3)
B1 0.033(2) 0.035(2) 0.052(2) 0.001(2) 0.004(2) 0.0072(19)

loop_
_atom_type_symbol
_atom_type_description
_atom_type_scat_dispersion_real
_atom_type_scat_dispersion_imag
_atom_type_scat_source
C C 0.0033 0.0016 'International Tables Vol C Tables 4.2.6.8 and 6.1.1.4'
H H 0.0000 0.0000 'International Tables Vol C Tables 4.2.6.8 and 6.1.1.4'
B B 0.0013 0.0007 'International Tables Vol C Tables 4.2.6.8 and 6.1.1.4'
N N 0.0061 0.0033 'International Tables Vol C Tables 4.2.6.8 and 6.1.1.4'
O O 0.0106 0.0060 'International Tables Vol C Tables 4.2.6.8 and 6.1.1.4'
Ir Ir -1.4442 7.9887 'International Tables Vol C Tables 4.2.6.8 and 6.1.1.4'

loop_
_geom_angle_atom_site_label_1
_geom_angle_atom_site_label_2
_geom_angle_atom_site_label_3
_geom_angle
C20 Ir1 C16 88.3(3)
C20 Ir1 N3 172.6(2)
C16 Ir1 N3 98.1(2)
C20 Ir1 N5 92.9(2)
C16 Ir1 N5 176.4(3)
N3 Ir1 N5 80.49(18)
C20 Ir1 N1 95.0(2)
C16 Ir1 N1 95.6(3)
N3 Ir1 N1 88.05(18)
N5 Ir1 N1 87.70(17)
C20 Ir1 H1IR 84(2)
C16 Ir1 H1IR 86(2)
N3 Ir1 H1IR 93(2)
N5 Ir1 H1IR 91(2)
N1 Ir1 H1IR 178(2)
C21 O2 C22 96.6(8)
C23 O4 C24 116.9(7)
C25 O6 C26 103.8(8)
C27 O8 C28 115.0(5)
C30 O9 C29 117.3(5)
C1 N1 N2 107.2(5)
C1 N1 Ir1 133.7(4)
N2 N1 Ir1 118.7(3)
C3 N2 N1 109.4(5)
C3 N2 B1 130.9(5)
N1 N2 B1 119.6(5)
C6 N3 N4 106.8(5)
C6 N3 Ir1 134.4(4)
N4 N3 Ir1 118.3(3)
C8 N4 N3 110.0(5)
C8 N4 B1 128.2(5)
N3 N4 B1 119.3(4)
C11 N5 N6 107.5(5)
C11 N5 Ir1 133.7(4)
N6 N5 Ir1 118.8(3)
C13 N6 N5 109.4(5)
C13 N6 B1 131.2(5)
N5 N6 B1 119.0(4)
N1 C1 C2 109.5(5)
N1 C1 C4 122.4(6)
C2 C1 C4 128.1(6)
C1 C2 C3 106.5(6)
C1 C2 H2 126.7
C3 C2 H2 126.7
N2 C3 C2 107.3(5)
N2 C3 C5 123.1(6)
C2 C3 C5 129.6(6)
C1 C4 H4A 109.5
C1 C4 H4B 109.5
H4A C4 H4B 109.5
C1 C4 H4C 109.5
H4A C4 H4C 109.5
H4B C4 H4C 109.5
C3 C5 H5A 109.5
C3 C5 H5B 109.5
H5A C5 H5B 109.5
C3 C5 H5C 109.5
H5A C5 H5C 109.5
H5B C5 H5C 109.5
N3 C6 C7 109.4(6)
N3 C6 C9 123.0(6)
C7 C6 C9 127.3(6)
C8 C7 C6 105.5(6)
C8 C7 H7 127.2
C6 C7 H7 127.2
N4 C8 C7 108.3(6)
N4 C8 C10 124.7(6)
C7 C8 C10 127.0(6)
C6 C9 H9A 109.5
C6 C9 H9B 109.5
H9A C9 H9B 109.5
C6 C9 H9C 109.5
H9A C9 H9C 109.5
H9B C9 H9C 109.5
C8 C10 H10A 109.5
C8 C10 H10B 109.5
H10A C10 H10B 109.5
C8 C10 H10C 109.5
H10A C10 H10C 109.5
H10B C10 H10C 109.5
N5 C11 C12 108.8(6)
N5 C11 C14 122.2(6)
C12 C11 C14 129.0(6)
C13 C12 C11 106.6(5)
C13 C12 H12 126.7
C11 C12 H12 126.7
N6 C13 C12 107.7(5)
N6 C13 C15 123.2(6)
C12 C13 C15 129.2(6)
C11 C14 H14A 109.5
C11 C14 H14B 109.5
H14A C14 H14B 109.5
C11 C14 H14C 109.5
H14A C14 H14C 109.5
H14B C14 H14C 109.5
C13 C15 H15A 109.5
C13 C15 H15B 109.5
H15A C15 H15B 109.5
C13 C15 H15C 109.5
H15A C15 H15C 109.5
H15B C15 H15C 109.5
C17 C16 C21 115.5(6)
C17 C16 Ir1 126.1(5)
C21 C16 Ir1 117.5(5)
C16 C17 C18 122.2(6)
C16 C17 C23 121.7(6)
C18 C17 C23 116.1(6)
C19 C18 C17 126.6(6)
C19 C18 C25 114.9(6)
C17 C18 C25 118.5(6)
C18 C19 C20 120.5(5)
C18 C19 C27 118.8(5)
C20 C19 C27 120.4(5)
C19 C20 C29 119.0(5)
C19 C20 Ir1 124.5(4)
C29 C20 Ir1 116.4(4)
O1 C21 O2 123.2(9)
O1 C21 C16 123.6(10)
O2 C21 C16 113.1(9)
O2 C22 H22A 109.5
O2 C22 H22B 109.5
H22A C22 H22B 109.5
O2 C22 H22C 109.5
H22A C22 H22C 109.5
H22B C22 H22C 109.5
O3 C23 O4 125.7(7)
O3 C23 C17 124.8(9)
O4 C23 C17 109.5(7)
O4 C24 H24A 109.5
O4 C24 H24B 109.5
H24A C24 H24B 109.5
O4 C24 H24C 109.5
H24A C24 H24C 109.5
H24B C24 H24C 109.5
O5 C25 O6 126.4(8)
O5 C25 C18 121.8(9)
O6 C25 C18 111.7(8)
O6 C26 H26A 109.5
O6 C26 H26B 109.5
H26A C26 H26B 109.5
O6 C26 H26C 109.5
H26A C26 H26C 109.5
H26B C26 H26C 109.5
O7 C27 O8 123.9(6)
O7 C27 C19 125.5(6)
O8 C27 C19 110.5(5)
O8 C28 H28A 109.5
O8 C28 H28B 109.5
H28A C28 H28B 109.5
O8 C28 H28C 109.5
H28A C28 H28C 109.5
H28B C28 H28C 109.5
O9 C29 C20 108.4(5)
O9 C29 H29A 110.0
C20 C29 H29A 110.0
O9 C29 H29B 110.0
C20 C29 H29B 110.0
H29A C29 H29B 108.4
O9 C30 C35 125.1(7)
O9 C30 C31 114.6(6)
C35 C30 C31 120.3(6)
C30 C31 C32 119.0(8)
C30 C31 H31 120.5
C32 C31 H31 120.5
C33 C32 C31 120.4(9)
C33 C32 H32 119.8
C31 C32 H32 119.8
C32 C33 C34 121.1(8)
C32 C33 H33 119.5
C34 C33 H33 119.5
C33 C34 C35 118.7(9)
C33 C34 H34 120.7
C35 C34 H34 120.7
C30 C35 C34 120.5(8)
C30 C35 H35 119.7
C34 C35 H35 119.7
N2 B1 N6 109.1(5)
N2 B1 N4 110.9(5)
N6 B1 N4 107.0(5)
N2 B1 H1 109.9
N6 B1 H1 109.9
N4 B1 H1 109.9

loop_
_geom_bond_atom_site_label_1
_geom_bond_atom_site_label_2
_geom_bond_distance
Ir1 C20 1.929(5)
Ir1 C16 1.981(6)
Ir1 N3 2.133(5)
Ir1 N5 2.136(5)
Ir1 N1 2.153(5)
Ir1 H1IR 1.44(2)
O1 C21 1.216(12)
O2 C21 1.290(12)
O2 C22 1.648(13)
O3 C23 1.199(10)
O4 C23 1.339(10)
O4 C24 1.470(8)
O5 C25 1.232(12)
O6 C25 1.277(12)
O6 C26 1.537(10)
O7 C27 1.191(7)
O8 C27 1.334(8)
O8 C28 1.461(7)
O9 C30 1.365(7)
O9 C29 1.453(7)
N1 C1 1.347(7)
N1 N2 1.363(6)
N2 C3 1.360(8)
N2 B1 1.518(8)
N3 C6 1.343(8)
N3 N4 1.367(6)
N4 C8 1.343(8)
N4 B1 1.576(9)
N5 C11 1.343(7)
N5 N6 1.376(6)
N6 C13 1.344(7)
N6 B1 1.538(8)
C1 C2 1.379(9)
C1 C4 1.487(9)
C2 C3 1.384(9)
C2 H2 0.9400
C3 C5 1.490(9)
C4 H4A 0.9700
C4 H4B 0.9700
C4 H4C 0.9700
C5 H5A 0.9700
C5 H5B 0.9700
C5 H5C 0.9700
C6 C7 1.405(9)
C6 C9 1.499(10)
C7 C8 1.377(10)
C7 H7 0.9400
C8 C10 1.484(9)
C9 H9A 0.9700
C9 H9B 0.9700
C9 H9C 0.9700
C10 H10A 0.9700
C10 H10B 0.9700
C10 H10C 0.9700
C11 C12 1.390(9)
C11 C14 1.493(9)
C12 C13 1.387(10)
C12 H12 0.9400
C13 C15 1.484(9)
C14 H14A 0.9700
C14 H14B 0.9700
C14 H14C 0.9700
C15 H15A 0.9700
C15 H15B 0.9700
C15 H15C 0.9700
C16 C17 1.355(9)
C16 C21 1.494(10)
C17 C18 1.414(9)
C17 C23 1.503(9)
C18 C19 1.364(8)
C18 C25 1.525(10)
C19 C20 1.411(8)
C19 C27 1.495(8)
C20 C29 1.499(7)
C22 H22A 0.9700
C22 H22B 0.9700
C22 H22C 0.9700
C24 H24A 0.9700
C24 H24B 0.9700
C24 H24C 0.9700
C26 H26A 0.9700
C26 H26B 0.9700
C26 H26C 0.9700
C28 H28A 0.9700
C28 H28B 0.9700
C28 H28C 0.9700
C29 H29A 0.9800
C29 H29B 0.9800
C30 C35 1.369(10)
C30 C31 1.381(10)
C31 C32 1.392(10)
C31 H31 0.9400
C32 C33 1.359(13)
C32 H32 0.9400
C33 C34 1.378(12)
C33 H33 0.9400
C34 C35 1.394(9)
C34 H34 0.9400
C35 H35 0.9400
B1 H1 0.9900

loop_
_geom_torsion_atom_site_label_1
_geom_torsion_atom_site_label_2
_geom_torsion_atom_site_label_3
_geom_torsion_atom_site_label_4
_geom_torsion
C20 Ir1 N1 C1 41.6(6)
C16 Ir1 N1 C1 -47.1(6)
N3 Ir1 N1 C1 -145.1(6)
N5 Ir1 N1 C1 134.4(6)
C20 Ir1 N1 N2 -130.1(4)
C16 Ir1 N1 N2 141.2(4)
N3 Ir1 N1 N2 43.2(4)
N5 Ir1 N1 N2 -37.3(4)
C1 N1 N2 C3 -2.0(6)
Ir1 N1 N2 C3 171.7(4)
C1 N1 N2 B1 -178.5(5)
Ir1 N1 N2 B1 -4.7(7)
C16 Ir1 N3 C6 59.6(7)
N5 Ir1 N3 C6 -117.1(7)
N1 Ir1 N3 C6 154.9(7)
C16 Ir1 N3 N4 -129.9(4)
N5 Ir1 N3 N4 53.4(4)
N1 Ir1 N3 N4 -34.6(4)
C6 N3 N4 C8 -0.3(7)
Ir1 N3 N4 C8 -173.2(4)
C6 N3 N4 B1 163.3(5)
Ir1 N3 N4 B1 -9.7(6)
C20 Ir1 N5 C11 -51.7(6)
N3 Ir1 N5 C11 125.0(5)
N1 Ir1 N5 C11 -146.6(5)
C20 Ir1 N5 N6 130.2(4)
N3 Ir1 N5 N6 -53.1(4)
N1 Ir1 N5 N6 35.3(4)
C11 N5 N6 C13 2.4(6)
Ir1 N5 N6 C13 -179.1(4)
C11 N5 N6 B1 -170.8(5)
Ir1 N5 N6 B1 7.7(6)
N2 N1 C1 C2 0.7(7)
Ir1 N1 C1 C2 -171.7(4)
N2 N1 C1 C4 -178.8(6)
Ir1 N1 C1 C4 8.8(10)
N1 C1 C2 C3 0.8(7)
C4 C1 C2 C3 -179.7(7)
N1 N2 C3 C2 2.5(7)
B1 N2 C3 C2 178.4(6)
N1 N2 C3 C5 -177.1(6)
B1 N2 C3 C5 -1.2(10)
C1 C2 C3 N2 -2.0(7)
C1 C2 C3 C5 177.5(7)
N4 N3 C6 C7 0.8(7)
Ir1 N3 C6 C7 172.1(5)
N4 N3 C6 C9 -173.8(6)
Ir1 N3 C6 C9 -2.5(11)
N3 C6 C7 C8 -1.0(8)
C9 C6 C7 C8 173.3(7)
N3 N4 C8 C7 -0.4(7)
B1 N4 C8 C7 -162.1(6)
N3 N4 C8 C10 178.9(6)
B1 N4 C8 C10 17.2(10)
C6 C7 C8 N4 0.9(7)
C6 C7 C8 C10 -178.4(7)
N6 N5 C11 C12 -2.6(6)
Ir1 N5 C11 C12 179.2(4)
N6 N5 C11 C14 174.3(6)
Ir1 N5 C11 C14 -3.9(9)
N5 C11 C12 C13 1.8(7)
C14 C11 C12 C13 -174.8(7)
N5 N6 C13 C12 -1.2(7)
B1 N6 C13 C12 170.9(6)
N5 N6 C13 C15 179.7(6)
B1 N6 C13 C15 -8.2(11)
C11 C12 C13 N6 -0.4(7)
C11 C12 C13 C15 178.6(7)
C20 Ir1 C16 C17 26.8(7)
N3 Ir1 C16 C17 -149.5(7)
N1 Ir1 C16 C17 121.7(7)
C20 Ir1 C16 C21 -164.4(7)
N3 Ir1 C16 C21 19.3(7)
N1 Ir1 C16 C21 -69.6(7)
C21 C16 C17 C18 -178.3(8)
Ir1 C16 C17 C18 -9.3(12)
C21 C16 C17 C23 3.0(12)
Ir1 C16 C17 C23 172.0(6)
C16 C17 C18 C19 -10.2(13)
C23 C17 C18 C19 168.6(8)
C16 C17 C18 C25 170.3(8)
C23 C17 C18 C25 -11.0(11)
C17 C18 C19 C20 -1.0(12)
C25 C18 C19 C20 178.6(7)
C17 C18 C19 C27 -174.9(7)
C25 C18 C19 C27 4.7(10)
C18 C19 C20 C29 -152.4(6)
C27 C19 C20 C29 21.4(9)
C18 C19 C20 Ir1 31.4(9)
C27 C19 C20 Ir1 -154.7(5)
C16 Ir1 C20 C19 -37.3(5)
N5 Ir1 C20 C19 139.3(5)
N1 Ir1 C20 C19 -132.8(5)
C16 Ir1 C20 C29 146.4(5)
N5 Ir1 C20 C29 -37.0(4)
N1 Ir1 C20 C29 50.9(4)
C22 O2 C21 O1 3.1(11)
C22 O2 C21 C16 179.0(8)
C17 C16 C21 O1 57.6(13)
Ir1 C16 C21 O1 -112.4(8)
C17 C16 C21 O2 -118.3(8)
Ir1 C16 C21 O2 71.8(9)
C24 O4 C23 O3 2.6(11)
C24 O4 C23 C17 -176.5(6)
C16 C17 C23 O3 -124.1(9)
C18 C17 C23 O3 57.1(11)
C16 C17 C23 O4 55.0(10)
C18 C17 C23 O4 -123.8(7)
C26 O6 C25 O5 1.8(11)
C26 O6 C25 C18 -176.5(6)
C19 C18 C25 O5 70.9(10)
C17 C18 C25 O5 -109.5(9)
C19 C18 C25 O6 -110.7(8)
C17 C18 C25 O6 68.9(10)
C28 O8 C27 O7 3.6(10)
C28 O8 C27 C19 -179.6(5)
C18 C19 C27 O7 36.6(10)
C20 C19 C27 O7 -137.3(7)
C18 C19 C27 O8 -140.2(6)
C20 C19 C27 O8 45.9(8)
C30 O9 C29 C20 -165.6(5)
C19 C20 C29 O9 29.4(7)
Ir1 C20 C29 O9 -154.1(4)
C29 O9 C30 C35 -17.1(9)
C29 O9 C30 C31 165.3(5)
O9 C30 C31 C32 176.7(6)
C35 C30 C31 C32 -1.0(10)
C30 C31 C32 C33 2.6(11)
C31 C32 C33 C34 -2.1(13)
C32 C33 C34 C35 0.0(12)
O9 C30 C35 C34 -178.6(6)
C31 C30 C35 C34 -1.1(10)
C33 C34 C35 C30 1.6(11)
C3 N2 B1 N6 -112.7(6)
N1 N2 B1 N6 62.9(7)
C3 N2 B1 N4 129.7(6)
N1 N2 B1 N4 -54.7(7)
C13 N6 B1 N2 123.7(6)
N5 N6 B1 N2 -64.9(7)
C13 N6 B1 N4 -116.3(7)
N5 N6 B1 N4 55.2(6)
C8 N4 B1 N2 -135.4(6)
N3 N4 B1 N2 64.4(6)
C8 N4 B1 N6 105.7(6)
N3 N4 B1 N6 -54.5(6)
